data_1507434
loop_
_publ_author_name
'Hirose, Tomoyasu'
'Sunazuka, Toshiaki'
'Shirahata, Tatsuya'
'Yamamoto, Daisuke'
'Harigaya, Yoshihiro'
'Kuwajima, Isao'
'\=Omura, Satoshi'

_publ_section_title
;
 Short Total Synthesis of (+)-Madindolines A and B
;
_journal_issue 4
_journal_name_full 'Organic Letters'
_journal_page_first 501
_journal_paper_doi 10.1021/ol017058i
_journal_volume 4
_journal_year 2002
_chemical_formula_moiety 'C22 H27 N O4 '
_chemical_formula_sum 'C22 H27 N O4'
_chemical_formula_weight 369.46
_space_group_IT_number 4
_symmetry_cell_setting monoclinic
_symmetry_Int_Tables_number 4
_symmetry_space_group_name_Hall 'P 2yb'
_symmetry_space_group_name_H-M 'P 1 21 1'
_cell_angle_alpha 90
_cell_angle_beta 91.30(2)
_cell_angle_gamma 90
_cell_formula_units_Z 2
_cell_length_a 7.639(4)
_cell_length_b 9.002(4)
_cell_length_c 14.719(3)
_cell_measurement_reflns_used 20
_cell_measurement_temperature 296.2
_cell_measurement_theta_max 29.2
_cell_measurement_theta_min 28.2
_cell_volume 1011.9(7)
_computing_cell_refinement 'MSC/AFC Diffractometer Control'
_computing_data_collection 'MSC/AFC Diffractometer Control'
_computing_data_reduction 'teXsan Ver. 1.10'
_computing_publication_material 'teXsan Ver. 1.10'
_computing_structure_refinement 'teXsan Ver. 1.10'
_computing_structure_solution SHELXS97
_diffrn_measured_fraction_theta_full 0.9678
_diffrn_measured_fraction_theta_max 0.9678
_diffrn_measurement_device_type 'Rigaku AFC5R'
_diffrn_measurement_method \w-2\q
_diffrn_radiation_type 'Cu K\a'
_diffrn_radiation_wavelength 1.5418
_diffrn_reflns_av_R_equivalents 0.024
_diffrn_reflns_limit_h_max 0
_diffrn_reflns_limit_h_min -9
_diffrn_reflns_limit_k_max 10
_diffrn_reflns_limit_k_min 0
_diffrn_reflns_limit_l_max 17
_diffrn_reflns_limit_l_min -17
_diffrn_reflns_number 2050
_diffrn_reflns_theta_full 67.63
_diffrn_reflns_theta_max 67.63
_diffrn_standards_decay_% 0.08
_diffrn_standards_interval_count 150
_diffrn_standards_number 3
_exptl_absorpt_coefficient_mu 0.670
_exptl_absorpt_correction_type none
_exptl_crystal_colour colorless
_exptl_crystal_density_diffrn 1.213
_exptl_crystal_density_method 'not measured'
_exptl_crystal_description prismatic
_exptl_crystal_size_max 0.200
_exptl_crystal_size_mid 0.200
_exptl_crystal_size_min 0.200
_refine_diff_density_max 0.40
_refine_diff_density_min -0.32
_refine_ls_abs_structure_Flack 4.86645
_refine_ls_extinction_method none
_refine_ls_goodness_of_fit_ref 4.573
_refine_ls_hydrogen_treatment noref
_refine_ls_number_parameters 245
_refine_ls_number_reflns 1098
_refine_ls_R_factor_gt 0.0981
_refine_ls_shift/su_max 2.1344
_refine_ls_structure_factor_coef Fsqd
_refine_ls_weighting_details 'w = 1/[\s^2^(Fo^2^) + (0.00100(Max(Fo^2^,0) + 2Fc^2^)/3)^2^]'
_refine_ls_weighting_scheme calc
_refine_ls_wR_factor_ref 0.1207
_reflns_number_gt 1098
_reflns_number_total 1894
_reflns_threshold_expression F^2^>3.0\s(F^2^)
_cod_data_source_file ol017058i_s2.cif
_cod_data_source_block mdlb-2
_cod_original_cell_volume 1011.8(6)
_cod_original_formula_sum 'C22 H27 N O4 '
_cod_database_code 1507434

loop_
_symmetry_equiv_pos_as_xyz
x,y,z
-x,1/2+y,-z

loop_
_atom_site_label
_atom_site_type_symbol
_atom_site_fract_x
_atom_site_fract_y
_atom_site_fract_z
_atom_site_U_iso_or_equiv
_atom_site_adp_type
_atom_site_occupancy
_atom_site_calc_flag
O(1) O 0.5139(5) 0.191(2) 0.6089(3) 0.045(1) Uani 1.00 d
O(2) O 0.3515(5) 0.405(2) 0.4308(3) 0.047(1) Uani 1.00 d
O(3) O 0.8996(5) 0.168(2) 0.6881(3) 0.062(1) Uani 1.00 d
O(4) O 0.6221(7) 0.511(2) 0.8746(3) 0.072(2) Uani 1.00 d
N(1) N 0.5642(6) 0.445(2) 0.6459(3) 0.043(1) Uani 1.00 d
C(1) C 0.5329(8) 0.340(2) 0.5728(4) 0.042(2) Uani 1.00 d
C(2) C 0.3324(8) 0.175(2) 0.6280(4) 0.053(2) Uani 1.00 d
C(3) C 0.2378(8) 0.242(2) 0.5489(4) 0.044(2) Uani 1.00 d
C(4) C 0.3489(7) 0.379(2) 0.5263(4) 0.044(2) Uani 1.00 d
C(5) C 0.2990(7) 0.517(2) 0.5809(4) 0.034(2) Uani 1.00 d
C(6) C 0.1523(8) 0.609(2) 0.5646(4) 0.048(2) Uani 1.00 d
C(7) C 0.1347(8) 0.729(2) 0.6240(4) 0.053(2) Uani 1.00 d
C(8) C 0.2600(8) 0.758(2) 0.6902(4) 0.050(2) Uani 1.00 d
C(9) C 0.4096(7) 0.671(2) 0.7044(4) 0.045(2) Uani 1.00 d
C(10) C 0.4269(8) 0.545(2) 0.6457(4) 0.037(2) Uani 1.00 d
C(11) C 0.8006(8) 0.393(2) 0.7610(4) 0.042(2) Uani 1.00 d
C(12) C 0.8093(8) 0.222(2) 0.7415(4) 0.051(2) Uani 1.00 d
C(13) C 0.6859(9) 0.149(2) 0.8057(5) 0.054(2) Uani 1.00 d
C(14) C 0.6029(9) 0.244(2) 0.8567(5) 0.054(2) Uani 1.00 d
C(15) C 0.6711(9) 0.401(2) 0.8371(4) 0.052(2) Uani 1.00 d
C(16) C 0.7435(8) 0.478(2) 0.6742(4) 0.042(2) Uani 1.00 d
C(17) C 0.9822(7) 0.443(2) 0.7908(4) 0.046(2) Uani 1.00 d
C(18) C 0.6634(10) -0.015(2) 0.8049(5) 0.077(3) Uani 1.00 d
C(19) C 0.815(2) -0.092(3) 0.8671(9) 0.208(7) Uani 1.00 d
C(20) C 0.943(2) -0.084(3) 0.894(1) 0.250(8) Uani 1.00 d
C(21) C 1.087(2) -0.158(3) 0.9434(8) 0.196(6) Uani 1.00 d
C(22) C 0.4678(10) 0.226(2) 0.9273(5) 0.093(3) Uani 1.00 d
H(1) H 0.6214 0.3422 0.5278 0.0524 Uiso 1.00 calc
H(2) H 0.3036 0.2229 0.6816 0.0698 Uiso 1.00 calc
H(3) H 0.3012 0.0719 0.6308 0.0698 Uiso 1.00 calc
H(4) H 0.1219 0.2735 0.5629 0.0585 Uiso 1.00 calc
H(5) H 0.2325 0.1804 0.4965 0.0585 Uiso 1.00 calc
H(6) H 0.0706 0.5864 0.5198 0.0592 Uiso 1.00 calc
H(7) H 0.0385 0.7933 0.6152 0.0703 Uiso 1.00 calc
H(8) H 0.2455 0.8426 0.7277 0.0691 Uiso 1.00 calc
H(9) H 0.4901 0.6931 0.7498 0.0614 Uiso 1.00 calc
H(10) H 0.8195 0.4570 0.6285 0.0558 Uiso 1.00 calc
H(11) H 0.7479 0.5822 0.6898 0.0558 Uiso 1.00 calc
H(12) H 1.0634 0.4282 0.7447 0.0776 Uiso 1.00 calc
H(13) H 0.9770 0.5518 0.8019 0.0776 Uiso 1.00 calc
H(14) H 1.0180 0.3982 0.8452 0.0776 Uiso 1.00 calc
H(15) H 0.6727 -0.0476 0.7436 0.0904 Uiso 1.00 calc
H(16) H 0.5534 -0.0353 0.8272 0.0904 Uiso 1.00 calc
H(17) H 0.8228 -0.1848 0.8236 0.2758 Uiso 1.00 calc
H(18) H 0.7332 -0.1331 0.9117 0.2758 Uiso 1.00 calc
H(19) H 0.9987 -0.0264 0.8454 0.2835 Uiso 1.00 calc
H(20) H 0.9121 0.0017 0.9382 0.2835 Uiso 1.00 calc
H(21) H 1.1817 -0.0943 0.9533 0.1862 Uiso 1.00 calc
H(22) H 1.0435 -0.1962 0.9975 0.1862 Uiso 1.00 calc
H(23) H 1.1195 -0.2379 0.9040 0.1862 Uiso 1.00 calc
H(24) H 0.5234 0.1668 0.9750 0.1126 Uiso 1.00 calc
H(25) H 0.3734 0.1775 0.9025 0.1126 Uiso 1.00 calc
H(26) H 0.4402 0.3197 0.9517 0.1126 Uiso 1.00 calc

loop_
_atom_site_aniso_label
_atom_site_aniso_U_11
_atom_site_aniso_U_22
_atom_site_aniso_U_33
_atom_site_aniso_U_12
_atom_site_aniso_U_13
_atom_site_aniso_U_23
O(1) 0.04(9) 0.0446 0.0446 0.0000 0.0010 0.0000
O(2) 0.05(10) 0.0466 0.0466 0.0000 0.0011 0.0000
O(3) 0.1(1) 0.0618 0.0618 0.0000 0.0014 0.0000
O(4) 0.1(1) 0.0724 0.0724 0.0000 0.0016 0.0000
N(1) 0.0(1) 0.0432 0.0432 0.0000 0.0010 0.0000
C(1) 0.0(1) 0.0416 0.0416 0.0000 0.0009 0.0000
C(2) 0.1(2) 0.0528 0.0528 0.0000 0.0012 0.0000
C(3) 0.0(1) 0.0436 0.0436 0.0000 0.0010 0.0000
C(4) 0.0(1) 0.0442 0.0442 0.0000 0.0010 0.0000
C(5) 0.0(1) 0.0342 0.0342 0.0000 0.0008 0.0000
C(6) 0.0(2) 0.0478 0.0478 0.0000 0.0011 0.0000
C(7) 0.1(2) 0.0529 0.0529 0.0000 0.0012 0.0000
C(8) 0.1(2) 0.0503 0.0503 0.0000 0.0011 0.0000
C(9) 0.0(1) 0.0454 0.0454 0.0000 0.0010 0.0000
C(10) 0.0(1) 0.0368 0.0368 0.0000 0.0008 0.0000
C(11) 0.0(1) 0.0419 0.0419 0.0000 0.0009 0.0000
C(12) 0.1(2) 0.0508 0.0508 0.0000 0.0011 0.0000
C(13) 0.1(2) 0.0544 0.0544 0.0000 0.0012 0.0000
C(14) 0.1(2) 0.0538 0.0538 0.0000 0.0012 0.0000
C(15) 0.1(2) 0.0523 0.0523 0.0000 0.0012 0.0000
C(16) 0.0(1) 0.0415 0.0415 0.0000 0.0009 0.0000
C(17) 0.0(1) 0.0461 0.0461 0.0000 0.0010 0.0000
C(18) 0.1(2) 0.0773 0.0773 0.0000 0.0017 0.0000
C(19) 0.2(6) 0.2083 0.2083 0.0000 0.0047 0.0000
C(20) 0.2(6) 0.2498 0.2498 0.0000 0.0056 0.0000
C(21) 0.2(5) 0.1963 0.1963 0.0000 0.0044 0.0000
C(22) 0.1(2) 0.0926 0.0926 0.0000 0.0021 0.0000

loop_
_atom_type_symbol
_atom_type_description
_atom_type_scat_dispersion_real
_atom_type_scat_dispersion_imag
_atom_type_scat_source
C C 0.018 0.009
;International Tables for Crystallography
(1992, Vol. C, Tables 4.2.6.8 and 6.1.1.1)
;
H H 0.000 0.000
;International Tables for Crystallography
(1992, Vol. C, Table 6.1.1.2)
;
O O 0.049 0.032
;International Tables for Crystallography
(1992, Vol. C, Tables 4.2.6.8 and 6.1.1.1)
;
N N 0.031 0.018
;International Tables for Crystallography
(1992, Vol. C, Tables 4.2.6.8 and 6.1.1.1)
;

loop_
_geom_angle_atom_site_label_1
_geom_angle_atom_site_label_2
_geom_angle_atom_site_label_3
_geom_angle
_geom_angle_site_symmetry_2
_geom_angle_site_symmetry_3
_geom_angle_publ_flag
C(1) O(1) C(2) 106.1(9) 1_555 1_555 yes
C(1) N(1) C(10) 109.0(8) 1_555 1_555 yes
C(1) N(1) C(16) 120.9(8) 1_555 1_555 yes
C(10) N(1) C(16) 123.4(9) 1_555 1_555 yes
O(1) C(1) N(1) 111.1(8) 1_555 1_555 yes
O(1) C(1) C(4) 106.3(8) 1_555 1_555 yes
O(1) C(1) H(1) 112.3 1_555 1_555 no
N(1) C(1) C(4) 106.3(8) 1_555 1_555 yes
N(1) C(1) H(1) 109.9 1_555 1_555 no
C(4) C(1) H(1) 110.7 1_555 1_555 no
O(1) C(2) C(3) 105.1(9) 1_555 1_555 yes
O(1) C(2) H(2) 109.9 1_555 1_555 no
O(1) C(2) H(3) 111.9 1_555 1_555 no
C(3) C(2) H(2) 109.2 1_555 1_555 no
C(3) C(2) H(3) 110.6 1_555 1_555 no
H(2) C(2) H(3) 110.1 1_555 1_555 no
C(2) C(3) C(4) 103.4(8) 1_555 1_555 yes
C(2) C(3) H(4) 112.4 1_555 1_555 no
C(2) C(3) H(5) 112.2 1_555 1_555 no
C(4) C(3) H(4) 109.0 1_555 1_555 no
C(4) C(3) H(5) 109.8 1_555 1_555 no
H(4) C(3) H(5) 109.9 1_555 1_555 no
O(2) C(4) C(1) 113.3(8) 1_555 1_555 yes
O(2) C(4) C(3) 109.7(9) 1_555 1_555 yes
O(2) C(4) C(5) 112.8(9) 1_555 1_555 yes
C(1) C(4) C(3) 102.7(8) 1_555 1_555 yes
C(1) C(4) C(5) 102.7(8) 1_555 1_555 yes
C(3) C(4) C(5) 115.1(7) 1_555 1_555 yes
C(4) C(5) C(6) 128.5(9) 1_555 1_555 yes
C(4) C(5) C(10) 109.8(8) 1_555 1_555 yes
C(6) C(5) C(10) 121.6(10) 1_555 1_555 yes
C(5) C(6) C(7) 118.2(10) 1_555 1_555 yes
C(5) C(6) H(6) 121.6 1_555 1_555 no
C(7) C(6) H(6) 120.2 1_555 1_555 no
C(6) C(7) C(8) 120(1) 1_555 1_555 yes
C(6) C(7) H(7) 120.4 1_555 1_555 no
C(8) C(7) H(7) 119.4 1_555 1_555 no
C(7) C(8) C(9) 122(1) 1_555 1_555 yes
C(7) C(8) H(8) 118.6 1_555 1_555 no
C(9) C(8) H(8) 118.8 1_555 1_555 no
C(8) C(9) C(10) 116(1) 1_555 1_555 yes
C(8) C(9) H(9) 120.3 1_555 1_555 no
C(10) C(9) H(9) 122.7 1_555 1_555 no
N(1) C(10) C(5) 112.1(9) 1_555 1_555 yes
N(1) C(10) C(9) 127.7(9) 1_555 1_555 yes
C(5) C(10) C(9) 120.3(10) 1_555 1_555 yes
C(12) C(11) C(15) 100.0(9) 1_555 1_555 yes
C(12) C(11) C(16) 111.9(9) 1_555 1_555 yes
C(12) C(11) C(17) 110.7(10) 1_555 1_555 yes
C(15) C(11) C(16) 112.9(9) 1_555 1_555 yes
C(15) C(11) C(17) 113.3(9) 1_555 1_555 yes
C(16) C(11) C(17) 107.9(9) 1_555 1_555 yes
O(3) C(12) C(11) 124(1) 1_555 1_555 yes
O(3) C(12) C(13) 123(1) 1_555 1_555 yes
C(11) C(12) C(13) 111.7(9) 1_555 1_555 yes
C(12) C(13) C(14) 108(1) 1_555 1_555 yes
C(12) C(13) C(18) 124(1) 1_555 1_555 yes
C(14) C(13) C(18) 127(1) 1_555 1_555 yes
C(13) C(14) C(15) 109(1) 1_555 1_555 yes
C(13) C(14) C(22) 130(1) 1_555 1_555 yes
C(15) C(14) C(22) 120(1) 1_555 1_555 yes
O(4) C(15) C(11) 123(1) 1_555 1_555 yes
O(4) C(15) C(14) 125.8(10) 1_555 1_555 yes
C(11) C(15) C(14) 110(1) 1_555 1_555 yes
N(1) C(16) C(11) 113.7(9) 1_555 1_555 yes
N(1) C(16) H(10) 108.8 1_555 1_555 no
N(1) C(16) H(11) 107.8 1_555 1_555 no
C(11) C(16) H(10) 109.5 1_555 1_555 no
C(11) C(16) H(11) 108.7 1_555 1_555 no
H(10) C(16) H(11) 108.1 1_555 1_555 no
C(11) C(17) H(12) 110.6 1_555 1_555 no
C(11) C(17) H(13) 109.6 1_555 1_555 no
C(11) C(17) H(14) 109.8 1_555 1_555 no
H(12) C(17) H(13) 108.3 1_555 1_555 no
H(12) C(17) H(14) 110.8 1_555 1_555 no
H(13) C(17) H(14) 107.8 1_555 1_555 no
C(13) C(18) C(19) 116(1) 1_555 1_555 yes
C(13) C(18) H(15) 106.1 1_555 1_555 no
C(13) C(18) H(16) 106.2 1_555 1_555 no
C(19) C(18) H(15) 110.0 1_555 1_555 no
C(19) C(18) H(16) 108.1 1_555 1_555 no
H(15) C(18) H(16) 110.2 1_555 1_555 no
C(18) C(19) C(20) 133(4) 1_555 1_555 yes
C(18) C(19) H(17) 100.6 1_555 1_555 no
C(18) C(19) H(18) 103.3 1_555 1_555 no
C(20) C(19) H(17) 101.3 1_555 1_555 no
C(20) C(19) H(18) 106.1 1_555 1_555 no
H(17) C(19) H(18) 111.3 1_555 1_555 no
C(19) C(20) C(21) 135(4) 1_555 1_555 yes
C(19) C(20) H(19) 104.7 1_555 1_555 no
C(19) C(20) H(20) 100.5 1_555 1_555 no
C(21) C(20) H(19) 104.2 1_555 1_555 no
C(21) C(20) H(20) 102.7 1_555 1_555 no
H(19) C(20) H(20) 107.1 1_555 1_555 no
C(20) C(21) H(21) 109.0 1_555 1_555 no
C(20) C(21) H(22) 111.1 1_555 1_555 no
C(20) C(21) H(23) 110.1 1_555 1_555 no
H(21) C(21) H(22) 107.5 1_555 1_555 no
H(21) C(21) H(23) 107.8 1_555 1_555 no
H(22) C(21) H(23) 111.3 1_555 1_555 no
C(14) C(22) H(24) 109.5 1_555 1_555 no
C(14) C(22) H(25) 108.9 1_555 1_555 no
C(14) C(22) H(26) 107.9 1_555 1_555 no
H(24) C(22) H(25) 113.1 1_555 1_555 no
H(24) C(22) H(26) 109.2 1_555 1_555 no
H(25) C(22) H(26) 108.2 1_555 1_555 no

loop_
_geom_bond_atom_site_label_1
_geom_bond_atom_site_label_2
_geom_bond_distance
_geom_bond_publ_flag
O(1) C(1) 1.43(2) yes
O(1) C(2) 1.41(1) yes
O(2) C(4) 1.42(1) yes
O(3) C(12) 1.23(1) yes
O(4) C(15) 1.23(2) yes
N(1) C(1) 1.45(1) yes
N(1) C(10) 1.40(1) yes
N(1) C(16) 1.47(1) yes
C(1) C(4) 1.57(1) yes
C(1) H(1) 0.971 no
C(2) C(3) 1.49(1) yes
C(2) H(2) 0.969 no
C(2) H(3) 0.923 no
C(3) C(4) 1.52(1) yes
C(3) H(4) 0.958 no
C(3) H(5) 0.938 no
C(4) C(5) 1.50(1) yes
C(5) C(6) 1.38(1) yes
C(5) C(10) 1.37(1) yes
C(6) C(7) 1.38(2) yes
C(6) H(6) 0.948 no
C(7) C(8) 1.37(1) yes
C(7) H(7) 0.965 no
C(8) C(9) 1.37(1) yes
C(8) H(8) 0.968 no
C(9) C(10) 1.41(1) yes
C(9) H(9) 0.953 no
C(11) C(12) 1.49(2) yes
C(11) C(15) 1.51(1) yes
C(11) C(16) 1.53(1) yes
C(11) C(17) 1.53(1) yes
C(12) C(13) 1.47(1) yes
C(13) C(14) 1.35(2) yes
C(13) C(18) 1.47(2) yes
C(14) C(15) 1.47(2) yes
C(14) C(22) 1.49(2) yes
C(16) H(10) 0.941 no
C(16) H(11) 0.975 no
C(17) H(12) 0.939 no
C(17) H(13) 0.975 no
C(17) H(14) 0.946 no
C(18) C(19) 1.52(4) yes
C(18) H(15) 0.947 no
C(18) H(16) 0.944 no
C(19) C(20) 1.20(4) yes
C(19) H(17) 0.963 no
C(19) H(18) 0.915 no
C(20) C(21) 1.48(4) yes
C(20) H(19) 0.951 no
C(20) H(20) 0.978 no
C(21) H(21) 0.982 no
C(21) H(22) 0.942 no
C(21) H(23) 0.938 no
C(22) H(24) 0.924 no
C(22) H(25) 0.936 no
C(22) H(26) 0.979 no

loop_
_geom_contact_atom_site_label_1
_geom_contact_atom_site_label_2
_geom_contact_distance
_geom_contact_site_symmetry_2
O(1) O(2) 2.85(1) 2_646
O(1) C(5) 3.51(1) 2_646
O(2) C(9) 3.45(1) 2_646
O(2) O(3) 3.53(1) 2_656
O(2) C(2) 3.53(2) 2_656
O(2) C(18) 3.58(2) 2_656
O(3) C(3) 3.42(1) 1_655
O(3) C(2) 3.45(1) 1_655
O(4) C(22) 3.58(2) 2_657

loop_
_geom_torsion_atom_site_label_1
_geom_torsion_atom_site_label_2
_geom_torsion_atom_site_label_3
_geom_torsion_atom_site_label_4
_geom_torsion
_geom_torsion_site_symmetry_1
_geom_torsion_site_symmetry_2
_geom_torsion_site_symmetry_3
_geom_torsion_site_symmetry_4
_geom_torsion_publ_flag
O(1) C(1) N(1) C(10) -118.4(9) 1_555 1_555 1_555 1_555 yes
O(1) C(1) N(1) C(16) 89(1) 1_555 1_555 1_555 1_555 yes
O(1) C(1) C(4) O(2) -116(1) 1_555 1_555 1_555 1_555 yes
O(1) C(1) C(4) C(3) 1(1) 1_555 1_555 1_555 1_555 yes
O(1) C(1) C(4) C(5) 121.5(8) 1_555 1_555 1_555 1_555 yes
O(1) C(2) C(3) C(4) -38(1) 1_555 1_555 1_555 1_555 yes
O(1) C(2) C(3) H(4) -156(1) 1_555 1_555 1_555 1_555 no
O(1) C(2) C(3) H(5) 79(1) 1_555 1_555 1_555 1_555 no
O(2) C(4) C(1) N(1) 125(1) 1_555 1_555 1_555 1_555 yes
O(2) C(4) C(1) H(1) 5(2) 1_555 1_555 1_555 1_555 no
O(2) C(4) C(3) C(2) 142.2(9) 1_555 1_555 1_555 1_555 yes
O(2) C(4) C(3) H(4) -98(1) 1_555 1_555 1_555 1_555 no
O(2) C(4) C(3) H(5) 22(1) 1_555 1_555 1_555 1_555 no
O(2) C(4) C(5) C(6) 54(1) 1_555 1_555 1_555 1_555 yes
O(2) C(4) C(5) C(10) -124.3(9) 1_555 1_555 1_555 1_555 yes
O(3) C(12) C(11) C(15) -178.1(9) 1_555 1_555 1_555 1_555 yes
O(3) C(12) C(11) C(16) 62(1) 1_555 1_555 1_555 1_555 yes
O(3) C(12) C(11) C(17) -58(1) 1_555 1_555 1_555 1_555 yes
O(3) C(12) C(13) C(14) 179(1) 1_555 1_555 1_555 1_555 yes
O(3) C(12) C(13) C(18) -1(1) 1_555 1_555 1_555 1_555 yes
O(4) C(15) C(11) C(12) 179(1) 1_555 1_555 1_555 1_555 yes
O(4) C(15) C(11) C(16) -61(1) 1_555 1_555 1_555 1_555 yes
O(4) C(15) C(11) C(17) 61(1) 1_555 1_555 1_555 1_555 yes
O(4) C(15) C(14) C(13) -177(1) 1_555 1_555 1_555 1_555 yes
O(4) C(15) C(14) C(22) 0(1) 1_555 1_555 1_555 1_555 yes
N(1) C(1) O(1) C(2) 89.3(10) 1_555 1_555 1_555 1_555 yes
N(1) C(1) C(4) C(3) -116.7(8) 1_555 1_555 1_555 1_555 yes
N(1) C(1) C(4) C(5) 3.1(10) 1_555 1_555 1_555 1_555 yes
N(1) C(10) C(5) C(4) 0(1) 1_555 1_555 1_555 1_555 yes
N(1) C(10) C(5) C(6) -178.5(9) 1_555 1_555 1_555 1_555 yes
N(1) C(10) C(9) C(8) 179(1) 1_555 1_555 1_555 1_555 yes
N(1) C(10) C(9) H(9) 0(2) 1_555 1_555 1_555 1_555 no
N(1) C(16) C(11) C(12) 62(1) 1_555 1_555 1_555 1_555 yes
N(1) C(16) C(11) C(15) -49(1) 1_555 1_555 1_555 1_555 yes
N(1) C(16) C(11) C(17) -175.1(9) 1_555 1_555 1_555 1_555 yes
C(1) O(1) C(2) C(3) 40(1) 1_555 1_555 1_555 1_555 yes
C(1) O(1) C(2) H(2) -76(1) 1_555 1_555 1_555 1_555 no
C(1) O(1) C(2) H(3) 160.7(10) 1_555 1_555 1_555 1_555 no
C(1) N(1) C(10) C(5) 1(1) 1_555 1_555 1_555 1_555 yes
C(1) N(1) C(10) C(9) -179.3(9) 1_555 1_555 1_555 1_555 yes
C(1) N(1) C(16) C(11) -96(1) 1_555 1_555 1_555 1_555 yes
C(1) N(1) C(16) H(10) 25(2) 1_555 1_555 1_555 1_555 no
C(1) N(1) C(16) H(11) 142(1) 1_555 1_555 1_555 1_555 no
C(1) C(4) C(3) C(2) 21(1) 1_555 1_555 1_555 1_555 yes
C(1) C(4) C(3) H(4) 141.2(9) 1_555 1_555 1_555 1_555 no
C(1) C(4) C(3) H(5) -98(1) 1_555 1_555 1_555 1_555 no
C(1) C(4) C(5) C(6) 176.5(10) 1_555 1_555 1_555 1_555 yes
C(1) C(4) C(5) C(10) -2.1(10) 1_555 1_555 1_555 1_555 yes
C(2) O(1) C(1) C(4) -25.9(10) 1_555 1_555 1_555 1_555 yes
C(2) O(1) C(1) H(1) -147(1) 1_555 1_555 1_555 1_555 no
C(2) C(3) C(4) C(5) -89.3(10) 1_555 1_555 1_555 1_555 yes
C(3) C(4) C(1) H(1) 123(2) 1_555 1_555 1_555 1_555 no
C(3) C(4) C(5) C(6) -72(1) 1_555 1_555 1_555 1_555 yes
C(3) C(4) C(5) C(10) 108.7(9) 1_555 1_555 1_555 1_555 yes
C(4) C(1) N(1) C(10) -3(1) 1_555 1_555 1_555 1_555 yes
C(4) C(1) N(1) C(16) -155.4(9) 1_555 1_555 1_555 1_555 yes
C(4) C(3) C(2) H(2) 79(1) 1_555 1_555 1_555 1_555 no
C(4) C(3) C(2) H(3) -159(1) 1_555 1_555 1_555 1_555 no
C(4) C(5) C(6) C(7) 179.9(10) 1_555 1_555 1_555 1_555 yes
C(4) C(5) C(6) H(6) -1(2) 1_555 1_555 1_555 1_555 no
C(4) C(5) C(10) C(9) -178.6(9) 1_555 1_555 1_555 1_555 yes
C(5) C(4) C(1) H(1) -116(2) 1_555 1_555 1_555 1_555 no
C(5) C(4) C(3) H(4) 30(1) 1_555 1_555 1_555 1_555 no
C(5) C(4) C(3) H(5) 150(1) 1_555 1_555 1_555 1_555 no
C(5) C(6) C(7) C(8) 0(1) 1_555 1_555 1_555 1_555 yes
C(5) C(6) C(7) H(7) 179(1) 1_555 1_555 1_555 1_555 no
C(5) C(10) N(1) C(16) 153.3(9) 1_555 1_555 1_555 1_555 yes
C(5) C(10) C(9) C(8) -2(1) 1_555 1_555 1_555 1_555 yes
C(5) C(10) C(9) H(9) 178(1) 1_555 1_555 1_555 1_555 no
C(6) C(5) C(10) C(9) 2(1) 1_555 1_555 1_555 1_555 yes
C(6) C(7) C(8) C(9) 0(1) 1_555 1_555 1_555 1_555 yes
C(6) C(7) C(8) H(8) -179(1) 1_555 1_555 1_555 1_555 no
C(7) C(6) C(5) C(10) -1(1) 1_555 1_555 1_555 1_555 yes
C(7) C(8) C(9) C(10) 0(1) 1_555 1_555 1_555 1_555 yes
C(7) C(8) C(9) H(9) 179(1) 1_555 1_555 1_555 1_555 no
C(8) C(7) C(6) H(6) -178(1) 1_555 1_555 1_555 1_555 no
C(9) C(8) C(7) H(7) -178(1) 1_555 1_555 1_555 1_555 no
C(9) C(10) N(1) C(16) -27(1) 1_555 1_555 1_555 1_555 yes
C(10) N(1) C(1) H(1) 116(1) 1_555 1_555 1_555 1_555 no
C(10) N(1) C(16) C(11) 114(1) 1_555 1_555 1_555 1_555 yes
C(10) N(1) C(16) H(10) -122(2) 1_555 1_555 1_555 1_555 no
C(10) N(1) C(16) H(11) -5(1) 1_555 1_555 1_555 1_555 no
C(10) C(5) C(6) H(6) 177(1) 1_555 1_555 1_555 1_555 no
C(10) C(9) C(8) H(8) -179(1) 1_555 1_555 1_555 1_555 no
C(11) C(12) C(13) C(14) 2(1) 1_555 1_555 1_555 1_555 yes
C(11) C(12) C(13) C(18) -178(1) 1_555 1_555 1_555 1_555 yes
C(11) C(15) C(14) C(13) 2(1) 1_555 1_555 1_555 1_555 yes
C(11) C(15) C(14) C(22) 179(1) 1_555 1_555 1_555 1_555 yes
C(12) C(11) C(15) C(14) 0(1) 1_555 1_555 1_555 1_555 yes
C(12) C(11) C(16) H(10) -59(1) 1_555 1_555 1_555 1_555 no
C(12) C(11) C(16) H(11) -177.0(9) 1_555 1_555 1_555 1_555 no
C(12) C(11) C(17) H(12) 61(2) 1_555 1_555 1_555 1_555 no
C(12) C(11) C(17) H(13) -179(1) 1_555 1_555 1_555 1_555 no
C(12) C(11) C(17) H(14) -61(2) 1_555 1_555 1_555 1_555 no
C(12) C(13) C(14) C(15) -2(1) 1_555 1_555 1_555 1_555 yes
C(12) C(13) C(14) C(22) -179(1) 1_555 1_555 1_555 1_555 yes
C(12) C(13) C(18) C(19) 85(1) 1_555 1_555 1_555 1_555 yes
C(12) C(13) C(18) H(15) -36(1) 1_555 1_555 1_555 1_555 no
C(12) C(13) C(18) H(16) -154(1) 1_555 1_555 1_555 1_555 no
C(13) C(12) C(11) C(15) 0(1) 1_555 1_555 1_555 1_555 yes
C(13) C(12) C(11) C(16) -120.6(9) 1_555 1_555 1_555 1_555 yes
C(13) C(12) C(11) C(17) 119.0(10) 1_555 1_555 1_555 1_555 yes
C(13) C(14) C(22) H(24) 61(2) 1_555 1_555 1_555 1_555 no
C(13) C(14) C(22) H(25) -62(2) 1_555 1_555 1_555 1_555 no
C(13) C(14) C(22) H(26) -179(1) 1_555 1_555 1_555 1_555 no
C(13) C(18) C(19) C(20) -20(4) 1_555 1_555 1_555 1_555 yes
C(13) C(18) C(19) H(17) -137(2) 1_555 1_555 1_555 1_555 no
C(13) C(18) C(19) H(18) 107(3) 1_555 1_555 1_555 1_555 no
C(14) C(13) C(18) C(19) -95(1) 1_555 1_555 1_555 1_555 yes
C(14) C(13) C(18) H(15) 141(1) 1_555 1_555 1_555 1_555 no
C(14) C(13) C(18) H(16) 24(2) 1_555 1_555 1_555 1_555 no
C(14) C(15) C(11) C(16) 118(1) 1_555 1_555 1_555 1_555 yes
C(14) C(15) C(11) C(17) -118(1) 1_555 1_555 1_555 1_555 yes
C(15) C(11) C(16) H(10) -171(1) 1_555 1_555 1_555 1_555 no
C(15) C(11) C(16) H(11) 70(1) 1_555 1_555 1_555 1_555 no
C(15) C(11) C(17) H(12) 172(2) 1_555 1_555 1_555 1_555 no
C(15) C(11) C(17) H(13) -68(1) 1_555 1_555 1_555 1_555 no
C(15) C(11) C(17) H(14) 50(2) 1_555 1_555 1_555 1_555 no
C(15) C(14) C(13) C(18) 178(1) 1_555 1_555 1_555 1_555 yes
C(15) C(14) C(22) H(24) -114(2) 1_555 1_555 1_555 1_555 no
C(15) C(14) C(22) H(25) 121(2) 1_555 1_555 1_555 1_555 no
C(15) C(14) C(22) H(26) 3(1) 1_555 1_555 1_555 1_555 no
C(16) N(1) C(1) H(1) -35(1) 1_555 1_555 1_555 1_555 no
C(16) C(11) C(17) H(12) -61(2) 1_555 1_555 1_555 1_555 no
C(16) C(11) C(17) H(13) 57(1) 1_555 1_555 1_555 1_555 no
C(16) C(11) C(17) H(14) 175(1) 1_555 1_555 1_555 1_555 no
C(17) C(11) C(16) H(10) 62(1) 1_555 1_555 1_555 1_555 no
C(17) C(11) C(16) H(11) -55(1) 1_555 1_555 1_555 1_555 no
C(18) C(13) C(14) C(22) 1(2) 1_555 1_555 1_555 1_555 yes
C(18) C(19) C(20) C(21) -171(2) 1_555 1_555 1_555 1_555 yes
C(18) C(19) C(20) H(19) -42(6) 1_555 1_555 1_555 1_555 no
C(18) C(19) C(20) H(20) 68(5) 1_555 1_555 1_555 1_555 no
C(19) C(20) C(21) H(21) 178(3) 1_555 1_555 1_555 1_555 no
C(19) C(20) C(21) H(22) -63(5) 1_555 1_555 1_555 1_555 no
C(19) C(20) C(21) H(23) 60(5) 1_555 1_555 1_555 1_555 no
C(20) C(19) C(18) H(15) 99(4) 1_555 1_555 1_555 1_555 no
C(20) C(19) C(18) H(16) -139(4) 1_555 1_555 1_555 1_555 no
C(21) C(20) C(19) H(17) -54(5) 1_555 1_555 1_555 1_555 no
C(21) C(20) C(19) H(18) 61(6) 1_555 1_555 1_555 1_555 no
H(2) C(2) C(3) H(4) -38(1) 1_555 1_555 1_555 1_555 no
H(2) C(2) C(3) H(5) -162(2) 1_555 1_555 1_555 1_555 no
H(3) C(2) C(3) H(4) 83(1) 1_555 1_555 1_555 1_555 no
H(3) C(2) C(3) H(5) -41(1) 1_555 1_555 1_555 1_555 no
H(6) C(6) C(7) H(7) 0(1) 1_555 1_555 1_555 1_555 no
H(7) C(7) C(8) H(8) 1(1) 1_555 1_555 1_555 1_555 no
H(8) C(8) C(9) H(9) 0(1) 1_555 1_555 1_555 1_555 no
H(15) C(18) C(19) H(17) -17(3) 1_555 1_555 1_555 1_555 no
H(15) C(18) C(19) H(18) -132(4) 1_555 1_555 1_555 1_555 no
H(16) C(18) C(19) H(17) 103(3) 1_555 1_555 1_555 1_555 no
H(16) C(18) C(19) H(18) -11(3) 1_555 1_555 1_555 1_555 no
H(17) C(19) C(20) H(19) 74(4) 1_555 1_555 1_555 1_555 no
H(17) C(19) C(20) H(20) -174(3) 1_555 1_555 1_555 1_555 no
H(18) C(19) C(20) H(19) -169(4) 1_555 1_555 1_555 1_555 no
H(18) C(19) C(20) H(20) -58(5) 1_555 1_555 1_555 1_555 no
H(19) C(20) C(21) H(21) 49(3) 1_555 1_555 1_555 1_555 no
H(19) C(20) C(21) H(22) 167(4) 1_555 1_555 1_555 1_555 no
H(19) C(20) C(21) H(23) -68(3) 1_555 1_555 1_555 1_555 no
H(20) C(20) C(21) H(21) -61(3) 1_555 1_555 1_555 1_555 no
H(20) C(20) C(21) H(22) 56(3) 1_555 1_555 1_555 1_555 no
H(20) C(20) C(21) H(23) 179(3) 1_555 1_555 1_555 1_555 no

loop_
_cod_related_entry_id
_cod_related_entry_code
_cod_related_entry_database
1 9156686 ChemSpider
